data_7228608
loop_
_publ_author_name
'Kummer, S.'
'Babel, D.'

_publ_section_title
;
 The anti-perovskite-like crystal structure of
 tris[tetraquocopper(II)]-bis[hexafluorometallates(III)] Cu3M2F12.12H2O (M
 = V, Cr, Fe)
;
_journal_name_full 'Zeitschrift fur Naturforschung'
_journal_page_first 1403
_journal_page_last 1410
_journal_volume 42b
_journal_year 1987
_chemical_formula_moiety 'Cu3 F6 H24 O12 V, F6 V'
_chemical_formula_sum 'Cu3 F12 H24 O12 V2'
_chemical_formula_weight 736.684
_space_group_IT_number 2
_symmetry_cell_setting triclinic
_symmetry_Int_Tables_number 2
_symmetry_space_group_name_Hall '-P 1'
_symmetry_space_group_name_H-M 'P -1'
_cell_angle_alpha 91.01(1)
_cell_angle_beta 89.80(2)
_cell_angle_gamma 92.84(1)
_cell_formula_units_Z 1
_cell_length_a 7.508(2)
_cell_length_b 7.607(1)
_cell_length_c 8.122(1)
_cell_volume 463.23(15)
_diffrn_ambient_temperature 293
_diffrn_radiation_probe x-ray
_diffrn_radiation_type MoK\a
_diffrn_radiation_wavelength 0.71069
_exptl_absorpt_coefficient_mu 4.365
_exptl_crystal_density_diffrn 2.64
_exptl_crystal_F_000 361
_refine_ls_number_reflns 2485
_refine_ls_R_factor_gt 0.0285
_refine_ls_wR_factor_gt 0.0239
_cod_data_source_file Z-Naturforsch-1987-42b-1403-1410-1.cif
_cod_data_source_block Cu3V2F12.12H2O
_cod_depositor_comments 'Added O6'
_cod_original_formula_sum 'H24 Cu3 F12 O12 V2'
_cod_database_code 7228608

loop_
_symmetry_equiv_pos_site_id
_symmetry_equiv_pos_as_xyz
1 x,y,z
2 -x,-y,-z

loop_
_atom_site_label
_atom_site_type_symbol
_atom_site_thermal_displace_type
_atom_site_fract_x
_atom_site_fract_y
_atom_site_fract_z
_atom_site_occupancy
_atom_site_U_iso_or_equiv
_atom_site_calc_flag
_atom_site_refinement_flags
_atom_site_disorder_assembly
_atom_site_disorder_group
Cu1 Cu Uiso 0.00000 0.00000 0.00000 1.000 0.0126(2) . . . .
Cu2 Cu Uiso 0.00000 0.50000 0.50000 1.000 0.0159(2) . . . .
Cu3 Cu Uiso 0.50000 0.50000 0.00000 1.000 0.0140(2) . . . .
V1 V Uiso 0.00000 0.50000 0.00000 1.000 0.0107(2) . . . .
F1 F Uiso 0.0952(2) 0.2757(2) 0.9697(2) 1.000 0.0212(7) . . . .
F2 F Uiso 0.0902(2) 0.5704(2) 0.7783(2) 1.000 0.0177(6) . . . .
F3 F Uiso 0.2254(2) 0.5858(2) 0.0972(2) 1.000 0.0194(7) . . . .
O1 O Uiso 0.1007(2) 0.9264(2) 0.7862(2) 1.000 0.0191(8) . . . .
O2 O Uiso 0.2331(2) 0.9592(3) 0.1031(2) 1.000 0.0203(9) . . . .
O3 O Uiso 0.0343(3) 0.2507(3) 0.5415(3) 1.000 0.0252(10) . . . .
O4 O Uiso 0.2447(2) 0.5261(3) 0.4229(2) 1.000 0.0230(9) . . . .
O5 O Uiso 0.4799(3) 0.2628(3) 0.0946(2) 1.000 0.0247(10) . . . .
O6 O Uiso 0.4044(2) 0.4192(2) 0.7876(2) 1.000 0.0182(8) . . . .
V2 V Uiso 0.50000 0.00000 0.50000 1.000 0.0108(2) . . . .
F4 F Uiso 0.4168(2) 0.0901(2) 0.7086(2) 1.000 0.0213(7) . . . .
F5 F Uiso 0.2523(2) 0.9976(2) 0.4186(2) 1.000 0.0231(7) . . . .
F6 F Uiso 0.4524(2) 0.7677(2) 0.5821(2) 1.000 0.0248(8) . . . .
H1 H Uiso 0.195(3) 0.973(5) 0.772(5) 1.000 0.050(12) . . . .
H2 H Uiso 0.106(5) 0.824(2) 0.778(2) 1.000 0.040(11) . . . .
H3 H Uiso 0.232(4) 0.971(4) 0.199(2) 1.000 0.023(8) . . . .
H4 H Uiso 0.259(6) 0.863(3) 0.081(5) 1.000 0.052(12) . . . .
H5 H Uiso 0.117(3) 0.207(5) 0.503(4) 1.000 0.036(10) . . . .
H6 H Uiso -0.047(4) 0.184(5) 0.557(6) 1.000 0.065(15) . . . .
H7 H Uiso 0.254(5) 0.541(5) 0.328(2) 1.000 0.038(10) . . . .
H8 H Uiso 0.312(4) 0.586(4) 0.474(4) 1.000 0.039(10) . . . .
H9 H Uiso 0.485(5) 0.260(6) 0.191(2) 1.000 0.047(12) . . . .
H10 H Uiso 0.400(4) 0.197(5) 0.073(5) 1.000 0.056(13) . . . .
H11 H Uiso 0.310(3) 0.452(5) 0.766(5) 1.000 0.046(11) . . . .
H12 H Uiso 0.404(5) 0.318(2) 0.766(4) 1.000 0.032(9) . . . .

loop_
_geom_angle_atom_site_label_1
_geom_angle_atom_site_label_2
_geom_angle_atom_site_label_3
_geom_angle
_geom_angle_site_symmetry_1
_geom_angle_site_symmetry_2
_geom_angle_site_symmetry_3
_geom_angle_publ_flag
O1 Cu1 O2 88.63(7) 1_544 . 1_545 yes
F1 Cu1 O1 92.75(6) 1_554 . 1_544 yes
F1 Cu1 O1 87.25(6) 2_556 . 1_544 yes
O1 Cu1 O2 91.37(7) 1_544 . 2_565 yes
O1 Cu1 O1 180.00 1_544 . 2_566 yes
F1 Cu1 O2 87.49(8) 1_554 . 1_545 yes
F1 Cu1 O2 92.51(8) 2_556 . 1_545 yes
O2 Cu1 O2 180.00 1_545 . 2_565 yes
O1 Cu1 O2 91.37(7) 2_566 . 1_545 yes
F1 Cu1 F1 180.00 1_554 . 2_556 yes
F1 Cu1 O2 92.51(8) 1_554 . 2_565 yes
F1 Cu1 O1 87.25(6) 1_554 . 2_566 yes
F1 Cu1 O2 87.49(8) 2_556 . 2_565 yes
F1 Cu1 O1 92.75(6) 2_556 . 2_566 yes
O1 Cu1 O2 88.63(7) 2_566 . 2_565 yes
F2 Cu2 O3 89.36(8) . . . yes
F2 Cu2 O4 91.34(6) . . . yes
F2 Cu2 F2 180.00 . . 2_566 yes
F2 Cu2 O3 90.64(8) . . 2_566 yes
F2 Cu2 O4 88.66(6) . . 2_566 yes
O3 Cu2 O4 89.47(10) . . . yes
F2 Cu2 O3 90.64(8) 2_566 . . yes
O3 Cu2 O3 180.00 . . 2_566 yes
O3 Cu2 O4 90.53(10) . . 2_566 yes
F2 Cu2 O4 88.66(6) 2_566 . . yes
O3 Cu2 O4 90.53(10) 2_566 . . yes
O4 Cu2 O4 180.00 . . 2_566 yes
F2 Cu2 O3 89.36(8) 2_566 . 2_566 yes
F2 Cu2 O4 91.34(6) 2_566 . 2_566 yes
O3 Cu2 O4 89.47(10) 2_566 . 2_566 yes
F3 Cu3 O5 95.37(8) . . . yes
F3 Cu3 F3 180.00 . . 2_665 yes
F3 Cu3 O5 84.63(8) . . 2_665 yes
F3 Cu3 O5 84.63(8) 2_665 . . yes
O5 Cu3 O5 180.00 . . 2_665 yes
F3 Cu3 O5 95.37(8) 2_665 . 2_665 yes
F1 V1 F3 89.24(7) 1_554 . . yes
F2 V1 F3 89.83(7) 1_554 . . yes
F3 V1 F3 180.00 . . 2_565 yes
F1 V1 F3 90.76(7) 2_566 . . yes
F2 V1 F3 90.17(7) 2_566 . . yes
F1 V1 F2 90.08(7) 1_554 . 1_554 yes
F1 V1 F3 90.76(7) 1_554 . 2_565 yes
F1 V1 F1 180.00 1_554 . 2_566 yes
F1 V1 F2 89.92(7) 1_554 . 2_566 yes
F2 V1 F3 90.17(7) 1_554 . 2_565 yes
F1 V1 F2 89.92(7) 2_566 . 1_554 yes
F2 V1 F2 180.00 1_554 . 2_566 yes
F1 V1 F3 89.24(7) 2_566 . 2_565 yes
F2 V1 F3 89.83(7) 2_566 . 2_565 yes
F1 V1 F2 90.08(7) 2_566 . 2_566 yes
F4 V2 F6 87.82(7) 2_656 . 2_666 yes
F5 V2 F6 88.96(7) 2_666 . 2_666 yes
F4 V2 F5 91.36(7) 2_656 . 1_545 yes
F4 V2 F5 88.64(7) . . 1_545 yes
F4 V2 F6 87.82(7) . . 1_545 yes
F4 V2 F4 180.00 . . 2_656 yes
F4 V2 F5 91.36(7) . . 2_666 yes
F4 V2 F6 92.18(7) . . 2_666 yes
F5 V2 F6 88.96(7) 1_545 . 1_545 yes
F4 V2 F6 92.18(7) 2_656 . 1_545 yes
F5 V2 F5 180.00 1_545 . 2_666 yes
F5 V2 F6 91.05(7) 1_545 . 2_666 yes
F4 V2 F5 88.64(7) 2_656 . 2_666 yes
F5 V2 F6 91.05(7) 2_666 . 1_545 yes
F6 V2 F6 180.00 1_545 . 2_666 yes
Cu1 F1 V1 136.47(8) 1_556 . 1_556 yes
Cu2 F2 V1 134.52(8) . . 1_556 yes
Cu3 F3 V1 122.71(8) . . . yes
H1 O1 H2 111(4) . . . no
Cu1 O1 H1 111(3) 1_566 . . no
Cu1 O1 H2 112.3(15) 1_566 . . no
H3 O2 H4 109(4) . . . no
Cu1 O2 H3 113(2) 1_565 . . no
Cu1 O2 H4 109(3) 1_565 . . no
Cu2 O3 H5 119(3) . . . no
Cu2 O3 H6 121(3) . . . no
H5 O3 H6 114(4) . . . no
Cu2 O4 H7 114(3) . . . no
Cu2 O4 H8 118(2) . . . no
H7 O4 H8 113(4) . . . no
Cu3 O5 H9 115(3) . . . no
Cu3 O5 H10 121(3) . . . no
H9 O5 H10 104(4) . . . no

loop_
_geom_bond_atom_site_label_1
_geom_bond_atom_site_label_2
_geom_bond_distance
_geom_bond_site_symmetry_1
_geom_bond_site_symmetry_2
_geom_bond_publ_flag
Cu1 O1 1.9746(17) . 1_544 yes
Cu1 O2 1.9833(16) . 1_545 yes
Cu1 F1 2.1996(16) . 1_554 yes
Cu1 F1 2.1996(16) . 2_556 yes
Cu1 O2 1.9833(16) . 2_565 yes
Cu1 O1 1.9746(17) . 2_566 yes
Cu2 F2 2.4056(17) . . yes
Cu2 O3 1.962(2) . . yes
Cu2 O4 1.9409(16) . . yes
Cu2 F2 2.4056(17) . 2_566 yes
Cu2 O3 1.962(2) . 2_566 yes
Cu2 O4 1.9409(16) . 2_566 yes
Cu3 F3 2.3246(16) . . yes
Cu3 O5 1.972(2) . . yes
Cu3 F3 2.3246(16) . 2_665 yes
Cu3 O5 1.972(2) . 2_665 yes
V1 F3 1.9480(16) . . yes
V1 F1 1.8941(16) . 1_554 yes
V1 F2 1.9943(17) . 1_554 yes
V1 F3 1.9480(16) . 2_565 yes
V1 F1 1.8941(16) . 2_566 yes
V1 F2 1.9943(17) . 2_566 yes
V2 F6 1.9163(16) . 2_666 yes
V2 F5 1.9751(16) . 1_545 yes
V2 F6 1.9163(16) . 1_545 yes
V2 F4 1.9299(17) . . yes
V2 F5 1.9751(16) . 2_666 yes
V2 F4 1.9299(17) . 2_656 yes
O1 H1 0.79(3) . . no
O1 H2 0.784(16) . . no
O2 H3 0.783(17) . . no
O2 H4 0.78(3) . . no
O3 H6 0.79(3) . . no
O3 H5 0.78(3) . . no
O4 H7 0.783(18) . . no
O4 H8 0.78(3) . . no
O5 H10 0.78(3) . . no
O5 H9 0.785(17) . . no

loop_
_geom_hbond_atom_site_label_D
_geom_hbond_atom_site_label_H
_geom_hbond_atom_site_label_A
_geom_hbond_distance_DH
_geom_hbond_distance_HA
_geom_hbond_distance_DA
_geom_hbond_angle_DHA
_geom_hbond_site_symmetry_A
_geom_hbond_publ_flag
O1 H1 F4 0.79(3) 1.92(3) 2.703(2) 173(4) 1_565 yes
O1 H2 F2 0.784(16) 1.927(15) 2.705(2) 172(3) . yes
O2 H3 F5 0.783(17) 1.798(17) 2.578(2) 175(3) . yes
O2 H4 F3 0.78(3) 2.12(2) 2.838(3) 153(4) . yes
O3 H5 F5 0.78(3) 2.04(3) 2.760(3) 154(3) 1_545 yes
O3 H6 F5 0.79(3) 2.03(3) 2.814(3) 176(5) 2_566 yes
O4 H7 F3 0.783(18) 1.926(18) 2.698(2) 168(4) . yes
O4 H8 F6 0.78(3) 1.90(3) 2.670(3) 169(3) . yes
O5 H9 F6 0.785(17) 1.921(19) 2.693(2) 167(4) 2_666 yes
O5 H10 F1 0.78(3) 2.54(3) 3.071(3) 126(3) 1_554 yes
O5 H10 O2 0.78(3) 2.17(4) 2.890(3) 155(4) 1_545 yes
